data_1568266
loop_
_publ_author_name
'Wang, Siyuan'
'Zhou, Yuqiao'
'Xiao, Wanlong'
'Li, Zegong'
'Liu, Xiaohua'
'Feng, Xiaoming'

_publ_section_title
;
 Asymmetric synthesis of complex tricyclo[3.2.2.0]nonenes from racemic
 norcaradienes: kinetic resolution <i>via</i> Diels-Alder reaction.
;
_journal_issue 7
_journal_name_full 'Chemical science'
_journal_page_first 1844
_journal_page_last 1851
_journal_paper_doi 10.1039/d2sc06490a
_journal_volume 14
_journal_year 2023
_chemical_formula_moiety 'C17 H18 O2'
_chemical_formula_sum 'C17 H18 O2'
_chemical_formula_weight 254.31
_space_group_crystal_system monoclinic
_space_group_IT_number 14
_space_group_name_Hall '-P 2ybc'
_space_group_name_H-M_alt 'P 1 21/c 1'
_atom_sites_solution_hydrogens geom
_atom_sites_solution_primary dual
_audit_creation_method SHELXL-2018/3
_audit_update_record
;
2021-03-17 deposited with the CCDC.	2023-01-12 downloaded from the CCDC.
;
_cell_angle_alpha 90
_cell_angle_beta 106.8320(10)
_cell_angle_gamma 90
_cell_formula_units_Z 4
_cell_length_a 9.7199(3)
_cell_length_b 17.3733(6)
_cell_length_c 8.5275(3)
_cell_measurement_reflns_used 5638
_cell_measurement_temperature 173(2)
_cell_measurement_theta_max 25.36
_cell_measurement_theta_min 2.48
_cell_volume 1378.32(8)
_computing_cell_refinement 'Bruker SAINT'
_computing_data_collection 'Bruker APEX3'
_computing_data_reduction 'Bruker SAINT'
_computing_molecular_graphics 'Bruker SHELXTL'
_computing_publication_material 'Bruker SHELXTL'
_computing_structure_refinement 'SHELXL-2018/3 (Sheldrick, 2018)'
_computing_structure_solution 'SHELXT (Sheldrick 2008)'
_diffrn_ambient_temperature 173(2)
_diffrn_measured_fraction_theta_full 0.977
_diffrn_measured_fraction_theta_max 0.977
_diffrn_measurement_device_type 'Bruker D8 Venture Photon II'
_diffrn_measurement_method '\f and \w scans'
_diffrn_radiation_type MoK\a
_diffrn_radiation_wavelength 0.71073
_diffrn_reflns_av_R_equivalents 0.0342
_diffrn_reflns_av_unetI/netI 0.0252
_diffrn_reflns_Laue_measured_fraction_full 0.977
_diffrn_reflns_Laue_measured_fraction_max 0.977
_diffrn_reflns_limit_h_max 11
_diffrn_reflns_limit_h_min -11
_diffrn_reflns_limit_k_max 20
_diffrn_reflns_limit_k_min -20
_diffrn_reflns_limit_l_max 10
_diffrn_reflns_limit_l_min -9
_diffrn_reflns_number 13347
_diffrn_reflns_point_group_measured_fraction_full 0.977
_diffrn_reflns_point_group_measured_fraction_max 0.977
_diffrn_reflns_theta_full 25.242
_diffrn_reflns_theta_max 25.371
_diffrn_reflns_theta_min 2.483
_exptl_absorpt_coefficient_mu 0.079
_exptl_absorpt_correction_T_max 1.0000
_exptl_absorpt_correction_T_min 0.9224
_exptl_absorpt_correction_type numerical
_exptl_absorpt_process_details 'SADABS (Krause et al., 2015)'
_exptl_crystal_colour colourless
_exptl_crystal_density_diffrn 1.226
_exptl_crystal_description block
_exptl_crystal_F_000 544
_exptl_crystal_recrystallization_method 'Re-crystallisation from solvent: DCM, PE'
_exptl_crystal_size_max 0.486
_exptl_crystal_size_mid 0.445
_exptl_crystal_size_min 0.345
_refine_diff_density_max 0.241
_refine_diff_density_min -0.261
_refine_diff_density_rms 0.041
_refine_ls_extinction_method none
_refine_ls_goodness_of_fit_ref 1.087
_refine_ls_hydrogen_treatment constr
_refine_ls_matrix_type full
_refine_ls_number_parameters 175
_refine_ls_number_reflns 2477
_refine_ls_number_restraints 0
_refine_ls_restrained_S_all 1.087
_refine_ls_R_factor_all 0.0564
_refine_ls_R_factor_gt 0.0402
_refine_ls_shift/su_max 0.000
_refine_ls_shift/su_mean 0.000
_refine_ls_structure_factor_coef Fsqd
_refine_ls_weighting_details 'w=1/[\s^2^(Fo^2^)+(0.0309P)^2^+0.8693P] where P=(Fo^2^+2Fc^2^)/3'
_refine_ls_weighting_scheme calc
_refine_ls_wR_factor_gt 0.0881
_refine_ls_wR_factor_ref 0.1102
_reflns_Friedel_coverage 0.000
_reflns_number_gt 2012
_reflns_number_total 2477
_reflns_threshold_expression 'I > 2\s(I)'
_cod_data_source_file d2sc06490a2.cif
_cod_data_source_block waf005
_cod_depositor_comments 'Adding full bibliography for 1568266--1568269.cif.'
_cod_original_sg_symbol_H-M 'P 21/c'
_cod_database_code 1568266
_shelx_shelxl_version_number 2018/3
_shelx_space_group_comment
; 
The symmetry employed for this shelxl refinement is uniquely defined 
by the following loop, which should always be used as a source of 
symmetry information in preference to the above space-group names. 
They are only intended as comments. 
;
_shelx_estimated_absorpt_t_min 0.963
_shelx_estimated_absorpt_t_max 0.973

loop_
_space_group_symop_operation_xyz
'x, y, z'
'-x, y+1/2, -z+1/2'
'-x, -y, -z'
'x, -y-1/2, z-1/2'

loop_
_atom_site_label
_atom_site_type_symbol
_atom_site_fract_x
_atom_site_fract_y
_atom_site_fract_z
_atom_site_U_iso_or_equiv
_atom_site_adp_type
_atom_site_occupancy
_atom_site_site_symmetry_order
_atom_site_calc_flag
_atom_site_refinement_flags_posn
_atom_site_refinement_flags_adp
_atom_site_refinement_flags_occupancy
_atom_site_disorder_assembly
_atom_site_disorder_group
O1 O 0.26085(15) 0.60956(7) 0.79208(17) 0.0407(4) Uani 1 1 d . . . . .
O2 O 0.13412(13) 0.53003(6) 0.90289(15) 0.0316(3) Uani 1 1 d . . . . .
C1 C 0.26452(17) 0.47404(9) 0.7404(2) 0.0253(4) Uani 1 1 d . . . . .
C2 C 0.43010(18) 0.46956(10) 0.7768(2) 0.0303(4) Uani 1 1 d . . . . .
H2 H 0.485730 0.513017 0.842362 0.036 Uiso 1 1 calc R U . . .
C3 C 0.33688(18) 0.48998(10) 0.6062(2) 0.0295(4) Uani 1 1 d . . . . .
H3 H 0.339427 0.545107 0.573374 0.035 Uiso 1 1 calc R U . . .
C4 C 0.32818(18) 0.43260(11) 0.4756(2) 0.0316(4) Uani 1 1 d . . . . .
C5 C 0.39492(19) 0.36472(11) 0.5117(2) 0.0341(4) Uani 1 1 d . . . . .
H5 H 0.383342 0.327991 0.426284 0.041 Uiso 1 1 calc R U . . .
C6 C 0.48419(19) 0.34424(10) 0.6746(2) 0.0341(4) Uani 1 1 d . . . . .
C7 C 0.50357(19) 0.39468(11) 0.7973(2) 0.0345(4) Uani 1 1 d . . . . .
H7 H 0.567023 0.381710 0.901457 0.041 Uiso 1 1 calc R U . . .
C8 C 0.2472(2) 0.45727(13) 0.3059(2) 0.0455(5) Uani 1 1 d . . . . .
H8A H 0.250709 0.416230 0.228289 0.068 Uiso 1 1 calc R U . . .
H8B H 0.291001 0.504045 0.277350 0.068 Uiso 1 1 calc R U . . .
H8C H 0.146963 0.467715 0.300845 0.068 Uiso 1 1 calc R U . . .
C9 C 0.5580(2) 0.26719(12) 0.6969(3) 0.0497(5) Uani 1 1 d . . . . .
H9A H 0.620695 0.262684 0.809433 0.075 Uiso 1 1 calc R U . . .
H9B H 0.615603 0.262517 0.620167 0.075 Uiso 1 1 calc R U . . .
H9C H 0.485661 0.226193 0.675487 0.075 Uiso 1 1 calc R U . . .
C11 C 0.17577(18) 0.40351(9) 0.7388(2) 0.0263(4) Uani 1 1 d . . . . .
C12 C 0.2116(2) 0.35039(10) 0.8658(2) 0.0340(4) Uani 1 1 d . . . . .
H12 H 0.299325 0.355938 0.950667 0.041 Uiso 1 1 calc R U . . .
C13 C 0.1210(2) 0.28942(10) 0.8704(3) 0.0439(5) Uani 1 1 d . . . . .
H13 H 0.147133 0.253289 0.957681 0.053 Uiso 1 1 calc R U . . .
C14 C -0.0071(2) 0.28112(10) 0.7484(3) 0.0456(5) Uani 1 1 d . . . . .
H14 H -0.070156 0.239914 0.752831 0.055 Uiso 1 1 calc R U . . .
C15 C -0.0437(2) 0.33261(11) 0.6201(3) 0.0413(5) Uani 1 1 d . . . . .
H15 H -0.131450 0.326615 0.535481 0.050 Uiso 1 1 calc R U . . .
C16 C 0.04783(19) 0.39331(10) 0.6143(2) 0.0320(4) Uani 1 1 d . . . . .
H16 H 0.022885 0.428173 0.524701 0.038 Uiso 1 1 calc R U . . .
C17 C 0.22068(17) 0.54543(9) 0.8105(2) 0.0259(4) Uani 1 1 d . . . . .
C18 C 0.0897(2) 0.59546(10) 0.9816(2) 0.0359(4) Uani 1 1 d . . . . .
H18A H 0.030915 0.577652 1.050403 0.054 Uiso 1 1 calc R U . . .
H18B H 0.033318 0.630817 0.897964 0.054 Uiso 1 1 calc R U . . .
H18C H 0.174883 0.622199 1.049840 0.054 Uiso 1 1 calc R U . . .

loop_
_atom_site_aniso_label
_atom_site_aniso_U_11
_atom_site_aniso_U_22
_atom_site_aniso_U_33
_atom_site_aniso_U_23
_atom_site_aniso_U_13
_atom_site_aniso_U_12
O1 0.0508(8) 0.0256(7) 0.0526(8) -0.0050(6) 0.0259(7) -0.0094(6)
O2 0.0385(7) 0.0209(6) 0.0416(7) -0.0022(5) 0.0211(6) 0.0004(5)
C1 0.0250(8) 0.0256(8) 0.0263(8) -0.0012(7) 0.0088(7) -0.0013(7)
C2 0.0222(9) 0.0337(9) 0.0347(10) -0.0067(7) 0.0078(7) -0.0040(7)
C3 0.0273(9) 0.0298(9) 0.0343(9) -0.0001(7) 0.0134(7) -0.0046(7)
C4 0.0258(9) 0.0414(10) 0.0314(9) -0.0023(8) 0.0141(7) -0.0052(8)
C5 0.0317(10) 0.0377(10) 0.0366(10) -0.0094(8) 0.0158(8) -0.0043(8)
C6 0.0256(9) 0.0368(10) 0.0429(11) -0.0014(8) 0.0146(8) 0.0005(8)
C7 0.0238(9) 0.0414(10) 0.0369(10) -0.0014(8) 0.0068(8) 0.0014(8)
C8 0.0400(11) 0.0665(14) 0.0331(11) 0.0003(10) 0.0155(9) 0.0041(10)
C9 0.0492(13) 0.0442(12) 0.0584(14) -0.0020(10) 0.0196(11) 0.0112(10)
C11 0.0296(9) 0.0216(8) 0.0320(9) -0.0040(7) 0.0156(7) 0.0011(7)
C12 0.0383(10) 0.0282(9) 0.0400(10) 0.0035(8) 0.0182(8) 0.0072(8)
C13 0.0592(14) 0.0235(9) 0.0619(13) 0.0079(9) 0.0380(12) 0.0078(9)
C14 0.0555(13) 0.0236(9) 0.0718(15) -0.0147(9) 0.0407(12) -0.0110(9)
C15 0.0381(11) 0.0386(10) 0.0522(12) -0.0196(9) 0.0212(9) -0.0129(9)
C16 0.0340(10) 0.0295(9) 0.0359(10) -0.0066(7) 0.0153(8) -0.0040(7)
C17 0.0246(8) 0.0262(8) 0.0273(9) 0.0001(7) 0.0080(7) -0.0024(7)
C18 0.0412(11) 0.0246(9) 0.0455(11) -0.0055(8) 0.0185(9) 0.0028(8)

loop_
_atom_type_symbol
_atom_type_description
_atom_type_scat_dispersion_real
_atom_type_scat_dispersion_imag
_atom_type_scat_source
C C 0.0033 0.0016 'International Tables Vol C Tables 4.2.6.8 and 6.1.1.4'
H H 0.0000 0.0000 'International Tables Vol C Tables 4.2.6.8 and 6.1.1.4'
O O 0.0106 0.0060 'International Tables Vol C Tables 4.2.6.8 and 6.1.1.4'

loop_
_geom_angle_atom_site_label_1
_geom_angle_atom_site_label_2
_geom_angle_atom_site_label_3
_geom_angle
_geom_angle_site_symmetry_1
_geom_angle_site_symmetry_3
_geom_angle_publ_flag
C17 O2 C18 116.07(13) . . ?
C17 C1 C11 116.97(14) . . ?
C17 C1 C3 113.30(14) . . ?
C11 C1 C3 121.97(14) . . ?
C17 C1 C2 111.21(13) . . ?
C11 C1 C2 121.54(14) . . ?
C3 C1 C2 58.95(11) . . ?
C7 C2 C3 117.13(15) . . ?
C7 C2 C1 120.57(15) . . ?
C3 C2 C1 59.93(11) . . ?
C4 C3 C2 116.92(15) . . ?
C4 C3 C1 120.14(14) . . ?
C2 C3 C1 61.12(11) . . ?
C5 C4 C3 120.19(16) . . ?
C5 C4 C8 124.00(17) . . ?
C3 C4 C8 115.76(16) . . ?
C4 C5 C6 123.44(17) . . ?
C7 C6 C5 119.88(17) . . ?
C7 C6 C9 122.07(18) . . ?
C5 C6 C9 117.99(17) . . ?
C6 C7 C2 122.26(17) . . ?
C12 C11 C16 118.47(16) . . ?
C12 C11 C1 121.57(16) . . ?
C16 C11 C1 119.76(15) . . ?
C13 C12 C11 120.83(18) . . ?
C14 C13 C12 120.05(19) . . ?
C15 C14 C13 119.99(18) . . ?
C14 C15 C16 120.02(19) . . ?
C15 C16 C11 120.62(18) . . ?
O1 C17 O2 123.03(15) . . ?
O1 C17 C1 125.09(15) . . ?
O2 C17 C1 111.83(13) . . ?

loop_
_geom_bond_atom_site_label_1
_geom_bond_atom_site_label_2
_geom_bond_distance
_geom_bond_site_symmetry_2
_geom_bond_publ_flag
O1 C17 1.206(2) . ?
O2 C17 1.336(2) . ?
O2 C18 1.448(2) . ?
C1 C17 1.492(2) . ?
C1 C11 1.496(2) . ?
C1 C3 1.532(2) . ?
C1 C2 1.550(2) . ?
C2 C7 1.470(2) . ?
C2 C3 1.517(2) . ?
C3 C4 1.479(2) . ?
C4 C5 1.338(3) . ?
C4 C8 1.496(3) . ?
C5 C6 1.453(3) . ?
C6 C7 1.336(3) . ?
C6 C9 1.504(3) . ?
C11 C12 1.389(2) . ?
C11 C16 1.393(2) . ?
C12 C13 1.385(3) . ?
C13 C14 1.380(3) . ?
C14 C15 1.378(3) . ?
C15 C16 1.389(2) . ?

loop_
_geom_torsion_atom_site_label_1
_geom_torsion_atom_site_label_2
_geom_torsion_atom_site_label_3
_geom_torsion_atom_site_label_4
_geom_torsion
_geom_torsion_site_symmetry_1
_geom_torsion_site_symmetry_2
_geom_torsion_site_symmetry_3
_geom_torsion_site_symmetry_4
_geom_torsion_publ_flag
C17 C1 C2 C7 149.18(16) . . . . ?
C11 C1 C2 C7 5.2(2) . . . . ?
C3 C1 C2 C7 -105.66(18) . . . . ?
C17 C1 C2 C3 -105.16(15) . . . . ?
C11 C1 C2 C3 110.83(17) . . . . ?
C7 C2 C3 C4 0.0(2) . . . . ?
C1 C2 C3 C4 -111.29(16) . . . . ?
C7 C2 C3 C1 111.33(17) . . . . ?
C17 C1 C3 C4 -152.31(16) . . . . ?
C11 C1 C3 C4 -4.0(2) . . . . ?
C2 C1 C3 C4 106.12(18) . . . . ?
C17 C1 C3 C2 101.57(15) . . . . ?
C11 C1 C3 C2 -110.12(17) . . . . ?
C2 C3 C4 C5 3.2(2) . . . . ?
C1 C3 C4 C5 -67.4(2) . . . . ?
C2 C3 C4 C8 -174.32(15) . . . . ?
C1 C3 C4 C8 115.03(18) . . . . ?
C3 C4 C5 C6 -3.2(3) . . . . ?
C8 C4 C5 C6 174.11(17) . . . . ?
C4 C5 C6 C7 -0.4(3) . . . . ?
C4 C5 C6 C9 -177.53(17) . . . . ?
C5 C6 C7 C2 3.9(3) . . . . ?
C9 C6 C7 C2 -179.09(17) . . . . ?
C3 C2 C7 C6 -3.6(3) . . . . ?
C1 C2 C7 C6 65.8(2) . . . . ?
C17 C1 C11 C12 -92.89(19) . . . . ?
C3 C1 C11 C12 119.89(18) . . . . ?
C2 C1 C11 C12 49.2(2) . . . . ?
C17 C1 C11 C16 81.9(2) . . . . ?
C3 C1 C11 C16 -65.4(2) . . . . ?
C2 C1 C11 C16 -136.06(17) . . . . ?
C16 C11 C12 C13 -1.2(3) . . . . ?
C1 C11 C12 C13 173.66(16) . . . . ?
C11 C12 C13 C14 -0.4(3) . . . . ?
C12 C13 C14 C15 1.3(3) . . . . ?
C13 C14 C15 C16 -0.6(3) . . . . ?
C14 C15 C16 C11 -1.0(3) . . . . ?
C12 C11 C16 C15 1.9(2) . . . . ?
C1 C11 C16 C15 -173.04(15) . . . . ?
C18 O2 C17 O1 0.0(2) . . . . ?
C18 O2 C17 C1 177.81(14) . . . . ?
C11 C1 C17 O1 -164.37(17) . . . . ?
C3 C1 C17 O1 -14.4(2) . . . . ?
C2 C1 C17 O1 49.8(2) . . . . ?
C11 C1 C17 O2 17.9(2) . . . . ?
C3 C1 C17 O2 167.86(13) . . . . ?
C2 C1 C17 O2 -127.94(15) . . . . ?
